data_1569937
loop_
_publ_author_name
'Zhang, Xiang-Xin'
'Zheng, Hao'
'Mei, Yong-Kang'
'Liu, Yan'
'Liu, Ying-Ying'
'Ji, Ding-Wei'
'Wan, Boshun'
'Chen, Qing-An'

_publ_section_title
;
 Photo-induced imino functionalizations of alkenes <i>via</i>
 intermolecular charge transfer.
;
_journal_issue 40
_journal_name_full 'Chemical science'
_journal_page_first 11170
_journal_page_last 11179
_journal_paper_doi 10.1039/d3sc03667g
_journal_volume 14
_journal_year 2023
_chemical_formula_moiety 'C27 H21 N O2 S'
_chemical_formula_sum 'C27 H21 N O2 S'
_chemical_formula_weight 423.51
_space_group_crystal_system monoclinic
_space_group_IT_number 14
_space_group_name_Hall '-P 2yn'
_space_group_name_H-M_alt 'P 1 21/n 1'
_atom_sites_solution_hydrogens geom
_atom_sites_solution_primary dual
_audit_block_doi 10.5517/ccdc.csd.cc2fh3wy
_audit_creation_date 2023-03-15
_audit_creation_method
;
Olex2 1.2
(compiled 2018.05.29 svn.r3508 for OlexSys, GUI svn.r5506)
;
_audit_update_record
;
2023-03-15 deposited with the CCDC.	2023-09-25 downloaded from the CCDC.
;
_cell_angle_alpha 90
_cell_angle_beta 96.874(2)
_cell_angle_gamma 90
_cell_formula_units_Z 4
_cell_length_a 13.2324(6)
_cell_length_b 9.0288(4)
_cell_length_c 19.0515(9)
_cell_measurement_reflns_used 9996
_cell_measurement_temperature 295(2)
_cell_measurement_theta_max 24.21
_cell_measurement_theta_min 2.50
_cell_volume 2259.77(18)
_computing_cell_refinement 'SAINT V8.40B (?, 2016)'
_computing_data_reduction 'SAINT V8.40B (?, 2016)'
_computing_molecular_graphics 'Olex2 (Dolomanov et al., 2009)'
_computing_publication_material 'Olex2 (Dolomanov et al., 2009)'
_computing_structure_refinement 'ShelXL (Sheldrick, 2015)'
_computing_structure_solution 'ShelXT (Sheldrick, 2015)'
_diffrn_ambient_temperature 294.8
_diffrn_measured_fraction_theta_full 0.999
_diffrn_measured_fraction_theta_max 0.991
_diffrn_measurement_device_type 'Bruker APEX-II CCD'
_diffrn_measurement_method '\f and \w scans'
_diffrn_radiation_type MoK\a
_diffrn_radiation_wavelength 0.71073
_diffrn_reflns_av_R_equivalents 0.0573
_diffrn_reflns_av_unetI/netI 0.0297
_diffrn_reflns_Laue_measured_fraction_full 0.999
_diffrn_reflns_Laue_measured_fraction_max 0.991
_diffrn_reflns_limit_h_max 17
_diffrn_reflns_limit_h_min -17
_diffrn_reflns_limit_k_max 11
_diffrn_reflns_limit_k_min -11
_diffrn_reflns_limit_l_max 24
_diffrn_reflns_limit_l_min -21
_diffrn_reflns_number 52161
_diffrn_reflns_point_group_measured_fraction_full 0.999
_diffrn_reflns_point_group_measured_fraction_max 0.991
_diffrn_reflns_theta_full 25.242
_diffrn_reflns_theta_max 27.670
_diffrn_reflns_theta_min 2.500
_diffrn_standards_number 0
_exptl_absorpt_coefficient_mu 0.166
_exptl_absorpt_correction_T_max 0.7456
_exptl_absorpt_correction_T_min 0.6812
_exptl_absorpt_correction_type multi-scan
_exptl_absorpt_process_details
'SADABS-2016/2 (Bruker,2016/2) was used for absorption correction. wR2(int) was 0.1250 before and 0.0578 after correction. The Ratio of minimum to maximum transmission is 0.9136. The \l/2 correction factor is Not present.'
_exptl_crystal_colour 'clear light colourless'
_exptl_crystal_colour_lustre clear
_exptl_crystal_colour_modifier light
_exptl_crystal_colour_primary colourless
_exptl_crystal_density_diffrn 1.245
_exptl_crystal_description block
_exptl_crystal_F_000 888
_exptl_crystal_size_max 0.25
_exptl_crystal_size_mid 0.2
_exptl_crystal_size_min 0.2
_refine_diff_density_max 0.190
_refine_diff_density_min -0.328
_refine_diff_density_rms 0.039
_refine_ls_extinction_method none
_refine_ls_goodness_of_fit_ref 0.901
_refine_ls_hydrogen_treatment constr
_refine_ls_matrix_type full
_refine_ls_number_parameters 280
_refine_ls_number_reflns 5226
_refine_ls_number_restraints 0
_refine_ls_restrained_S_all 0.901
_refine_ls_R_factor_all 0.0765
_refine_ls_R_factor_gt 0.0439
_refine_ls_shift/su_max 0.000
_refine_ls_shift/su_mean 0.000
_refine_ls_structure_factor_coef Fsqd
_refine_ls_weighting_details 'w=1/[\s^2^(Fo^2^)+(0.0780P)^2^+0.6390P] where P=(Fo^2^+2Fc^2^)/3'
_refine_ls_weighting_scheme calc
_refine_ls_wR_factor_gt 0.1144
_refine_ls_wR_factor_ref 0.1393
_reflns_Friedel_coverage 0.000
_reflns_number_gt 3524
_reflns_number_total 5226
_reflns_threshold_expression 'I > 2\s(I)'
_cod_data_source_file d3sc03667g2.cif
_cod_data_source_block zhl
_cod_depositor_comments 'Adding full bibliography for 1569937--1569940.cif.'
_cod_database_code 1569937
_shelx_shelxl_version_number 2014/7
_shelx_space_group_comment
;
The symmetry employed for this shelxl refinement is uniquely defined
by the following loop, which should always be used as a source of
symmetry information in preference to the above space-group names.
They are only intended as comments.
;
_olex2_refinement_description
;
1. Fixed Uiso
 At 1.2 times of:
  All C(H) groups
2.a Aromatic/amide H refined with riding coordinates:
 C7(H7), C27(H27), C26(H26), C14(H14), C21(H21), C23(H23), C17(H17), C10(H10),
 C25(H25), C18(H18), C20(H20), C24(H24), C13(H13), C19(H19), C11(H11), C12(H12),
  C2(H2), C6(H6), C4(H4), C3(H3), C5(H5)
;
_olex2_submission_special_instructions 'No special instructions were received'

loop_
_space_group_symop_operation_xyz
'x, y, z'
'-x+1/2, y+1/2, -z+1/2'
'-x, -y, -z'
'x-1/2, -y-1/2, z-1/2'

loop_
_atom_site_label
_atom_site_type_symbol
_atom_site_fract_x
_atom_site_fract_y
_atom_site_fract_z
_atom_site_U_iso_or_equiv
_atom_site_adp_type
_atom_site_occupancy
_atom_site_site_symmetry_order
_atom_site_calc_flag
_atom_site_refinement_flags_posn
_atom_site_refinement_flags_adp
_atom_site_refinement_flags_occupancy
_atom_site_disorder_assembly
_atom_site_disorder_group
S1 S 0.58073(3) 0.38662(5) 0.40411(2) 0.05303(16) Uani 1 1 d . . . . .
O1 O 0.64463(10) 0.38025(15) 0.34862(7) 0.0607(4) Uani 1 1 d . . . . .
O2 O 0.50658(11) 0.50355(17) 0.40262(8) 0.0734(4) Uani 1 1 d . . . . .
N1 N 0.81155(11) 0.30686(15) 0.45179(7) 0.0456(3) Uani 1 1 d . . . . .
C8 C 0.74900(13) 0.34651(17) 0.50270(9) 0.0433(4) Uani 1 1 d . . . . .
C16 C 0.84989(13) 0.56326(19) 0.42180(9) 0.0465(4) Uani 1 1 d . . . . .
C22 C 0.90558(13) 0.33619(19) 0.35507(9) 0.0444(4) Uani 1 1 d . . . . .
C15 C 0.85248(12) 0.39857(18) 0.41283(9) 0.0428(4) Uani 1 1 d . . . . .
C9 C 0.79229(12) 0.31773(19) 0.57711(9) 0.0473(4) Uani 1 1 d . . . . .
C7 C 0.65052(13) 0.38564(18) 0.48682(9) 0.0476(4) Uani 1 1 d . . . . .
H7 H 0.6165 0.4153 0.5244 0.057 Uiso 1 1 calc R . . . .
C27 C 0.87164(15) 0.2039(2) 0.32373(10) 0.0542(5) Uani 1 1 d . . . . .
H27 H 0.8143 0.1579 0.3375 0.065 Uiso 1 1 calc R . . . .
C1 C 0.51561(15) 0.2164(2) 0.40452(10) 0.0599(5) Uani 1 1 d . . . . .
C26 C 0.92221(17) 0.1399(2) 0.27232(11) 0.0635(5) Uani 1 1 d . . . . .
H26 H 0.8981 0.0521 0.2510 0.076 Uiso 1 1 calc R . . . .
C14 C 0.74993(15) 0.3791(2) 0.63380(10) 0.0607(5) Uani 1 1 d . . . . .
H14 H 0.6959 0.4452 0.6255 0.073 Uiso 1 1 calc R . . . .
C21 C 0.87962(15) 0.6267(2) 0.48685(11) 0.0575(5) Uani 1 1 d . . . . .
H21 H 0.9016 0.5670 0.5255 0.069 Uiso 1 1 calc R . . . .
C23 C 0.99042(16) 0.4035(2) 0.33305(10) 0.0602(5) Uani 1 1 d . . . . .
H23 H 1.0128 0.4942 0.3522 0.072 Uiso 1 1 calc R . . . .
C17 C 0.81777(16) 0.6537(2) 0.36506(11) 0.0617(5) Uani 1 1 d . . . . .
H17 H 0.7992 0.6125 0.3206 0.074 Uiso 1 1 calc R . . . .
C10 C 0.87428(15) 0.2221(2) 0.59093(11) 0.0630(5) Uani 1 1 d . . . . .
H10 H 0.9050 0.1823 0.5537 0.076 Uiso 1 1 calc R . . . .
C25 C 1.00748(18) 0.2048(3) 0.25257(12) 0.0724(6) Uani 1 1 d . . . . .
H25 H 1.0423 0.1602 0.2186 0.087 Uiso 1 1 calc R . . . .
C18 C 0.8131(2) 0.8055(2) 0.37418(15) 0.0798(7) Uani 1 1 d . . . . .
H18 H 0.7894 0.8657 0.3361 0.096 Uiso 1 1 calc R . . . .
C20 C 0.87691(19) 0.7792(2) 0.49481(13) 0.0752(6) Uani 1 1 d . . . . .
H20 H 0.8982 0.8213 0.5386 0.090 Uiso 1 1 calc R . . . .
C24 C 1.04175(19) 0.3363(3) 0.28287(12) 0.0762(6) Uani 1 1 d . . . . .
H24 H 1.1000 0.3803 0.2694 0.091 Uiso 1 1 calc R . . . .
C13 C 0.78761(18) 0.3426(3) 0.70224(12) 0.0791(7) Uani 1 1 d . . . . .
H13 H 0.7590 0.3844 0.7399 0.095 Uiso 1 1 calc R . . . .
C19 C 0.8434(2) 0.8679(2) 0.43903(15) 0.0816(7) Uani 1 1 d . . . . .
H19 H 0.8410 0.9701 0.4448 0.098 Uiso 1 1 calc R . . . .
C11 C 0.9104(2) 0.1857(3) 0.65979(14) 0.0856(7) Uani 1 1 d . . . . .
H11 H 0.9647 0.1203 0.6687 0.103 Uiso 1 1 calc R . . . .
C12 C 0.8670(2) 0.2451(3) 0.71505(14) 0.0906(8) Uani 1 1 d . . . . .
H12 H 0.8913 0.2193 0.7612 0.109 Uiso 1 1 calc R . . . .
C2 C 0.5668(2) 0.0893(3) 0.39144(14) 0.0860(7) Uani 1 1 d . . . . .
H2 H 0.6338 0.0944 0.3815 0.103 Uiso 1 1 calc R . . . .
C6 C 0.41741(19) 0.2107(3) 0.42024(14) 0.0916(8) Uani 1 1 d . . . . .
H6 H 0.3832 0.2964 0.4307 0.110 Uiso 1 1 calc R . . . .
C4 C 0.4212(4) -0.0522(5) 0.40641(17) 0.1268(15) Uani 1 1 d . . . . .
H4 H 0.3882 -0.1432 0.4063 0.152 Uiso 1 1 calc R . . . .
C3 C 0.5191(3) -0.0460(3) 0.39301(17) 0.1150(11) Uani 1 1 d . . . . .
H3 H 0.5540 -0.1325 0.3849 0.138 Uiso 1 1 calc R . . . .
C5 C 0.3705(3) 0.0735(5) 0.4200(2) 0.1286(13) Uani 1 1 d . . . . .
H5 H 0.3032 0.0674 0.4293 0.154 Uiso 1 1 calc R . . . .

loop_
_atom_site_aniso_label
_atom_site_aniso_U_11
_atom_site_aniso_U_22
_atom_site_aniso_U_33
_atom_site_aniso_U_23
_atom_site_aniso_U_13
_atom_site_aniso_U_12
S1 0.0495(3) 0.0600(3) 0.0490(3) 0.0145(2) 0.0031(2) 0.0007(2)
O1 0.0585(8) 0.0768(9) 0.0469(7) 0.0145(6) 0.0073(6) -0.0042(6)
O2 0.0677(9) 0.0780(10) 0.0739(10) 0.0232(8) 0.0063(7) 0.0210(7)
N1 0.0497(8) 0.0424(8) 0.0446(8) 0.0022(6) 0.0052(6) -0.0031(6)
C8 0.0488(9) 0.0356(8) 0.0456(10) 0.0031(7) 0.0066(7) -0.0064(7)
C16 0.0467(9) 0.0431(9) 0.0507(10) 0.0003(8) 0.0093(8) -0.0054(7)
C22 0.0495(9) 0.0433(9) 0.0401(9) 0.0012(7) 0.0034(7) -0.0010(7)
C15 0.0423(8) 0.0431(9) 0.0419(9) 0.0003(7) 0.0005(7) -0.0038(7)
C9 0.0457(9) 0.0475(9) 0.0478(10) 0.0052(8) 0.0024(8) -0.0113(8)
C7 0.0505(9) 0.0477(9) 0.0452(10) 0.0033(8) 0.0080(8) -0.0006(7)
C27 0.0599(11) 0.0469(10) 0.0559(11) -0.0049(8) 0.0071(9) -0.0049(8)
C1 0.0592(11) 0.0744(14) 0.0437(10) 0.0093(9) -0.0037(9) -0.0162(10)
C26 0.0818(14) 0.0504(11) 0.0579(12) -0.0122(9) 0.0070(11) -0.0009(10)
C14 0.0554(11) 0.0759(14) 0.0507(12) -0.0023(10) 0.0056(9) -0.0090(9)
C21 0.0683(12) 0.0486(10) 0.0565(12) -0.0053(8) 0.0106(10) -0.0091(9)
C23 0.0680(12) 0.0617(12) 0.0532(11) -0.0106(9) 0.0165(10) -0.0170(10)
C17 0.0735(13) 0.0487(10) 0.0616(13) 0.0046(9) 0.0022(10) -0.0048(9)
C10 0.0594(11) 0.0671(13) 0.0613(13) 0.0095(10) 0.0017(9) 0.0021(10)
C25 0.0841(15) 0.0796(15) 0.0569(13) -0.0135(11) 0.0221(11) 0.0024(12)
C18 0.0953(17) 0.0484(12) 0.0937(18) 0.0176(12) 0.0035(14) 0.0020(11)
C20 0.0937(17) 0.0558(13) 0.0778(16) -0.0194(11) 0.0176(13) -0.0145(11)
C24 0.0794(14) 0.0872(16) 0.0680(14) -0.0156(12) 0.0329(12) -0.0186(13)
C13 0.0724(14) 0.116(2) 0.0483(13) -0.0012(12) 0.0042(11) -0.0197(14)
C19 0.1006(18) 0.0433(11) 0.102(2) -0.0048(12) 0.0165(16) -0.0021(11)
C11 0.0748(15) 0.0975(19) 0.0794(18) 0.0278(15) -0.0124(13) 0.0041(14)
C12 0.0829(17) 0.129(2) 0.0545(14) 0.0252(15) -0.0124(13) -0.0232(17)
C2 0.0931(18) 0.0746(16) 0.0892(18) -0.0087(13) 0.0059(14) -0.0225(14)
C6 0.0697(14) 0.117(2) 0.0888(18) 0.0198(16) 0.0142(13) -0.0246(15)
C4 0.170(4) 0.124(3) 0.083(2) 0.008(2) -0.002(2) -0.094(3)
C3 0.159(3) 0.0805(19) 0.102(2) -0.0125(16) 0.005(2) -0.044(2)
C5 0.106(2) 0.165(4) 0.116(3) 0.014(3) 0.020(2) -0.074(3)

loop_
_atom_type_symbol
_atom_type_description
_atom_type_scat_dispersion_real
_atom_type_scat_dispersion_imag
_atom_type_scat_source
C C 0.0033 0.0016 'International Tables Vol C Tables 4.2.6.8 and 6.1.1.4'
H H 0.0000 0.0000 'International Tables Vol C Tables 4.2.6.8 and 6.1.1.4'
N N 0.0061 0.0033 'International Tables Vol C Tables 4.2.6.8 and 6.1.1.4'
O O 0.0106 0.0060 'International Tables Vol C Tables 4.2.6.8 and 6.1.1.4'
S S 0.1246 0.1234 'International Tables Vol C Tables 4.2.6.8 and 6.1.1.4'

loop_
_geom_angle_atom_site_label_1
_geom_angle_atom_site_label_2
_geom_angle_atom_site_label_3
_geom_angle
_geom_angle_site_symmetry_1
_geom_angle_site_symmetry_3
_geom_angle_publ_flag
O1 S1 O2 118.45(8) . . ?
O1 S1 C7 112.00(8) . . ?
O1 S1 C1 107.49(9) . . ?
O2 S1 C7 108.08(9) . . ?
O2 S1 C1 107.89(10) . . ?
C7 S1 C1 101.52(8) . . ?
C15 N1 C8 124.53(14) . . ?
N1 C8 C9 115.15(15) . . ?
C7 C8 N1 123.29(16) . . ?
C7 C8 C9 120.74(16) . . ?
C21 C16 C15 120.46(16) . . ?
C21 C16 C17 119.08(18) . . ?
C17 C16 C15 120.46(17) . . ?
C27 C22 C15 119.22(15) . . ?
C27 C22 C23 118.71(16) . . ?
C23 C22 C15 122.03(16) . . ?
N1 C15 C16 124.13(15) . . ?
N1 C15 C22 117.16(15) . . ?
C22 C15 C16 118.71(14) . . ?
C14 C9 C8 121.72(17) . . ?
C10 C9 C8 119.55(17) . . ?
C10 C9 C14 118.67(18) . . ?
S1 C7 H7 116.5 . . ?
C8 C7 S1 127.02(14) . . ?
C8 C7 H7 116.5 . . ?
C22 C27 H27 119.7 . . ?
C26 C27 C22 120.51(18) . . ?
C26 C27 H27 119.7 . . ?
C2 C1 S1 118.48(17) . . ?
C6 C1 S1 120.7(2) . . ?
C6 C1 C2 120.7(2) . . ?
C27 C26 H26 119.9 . . ?
C25 C26 C27 120.28(19) . . ?
C25 C26 H26 119.9 . . ?
C9 C14 H14 119.8 . . ?
C13 C14 C9 120.4(2) . . ?
C13 C14 H14 119.8 . . ?
C16 C21 H21 119.9 . . ?
C16 C21 C20 120.2(2) . . ?
C20 C21 H21 119.9 . . ?
C22 C23 H23 119.9 . . ?
C24 C23 C22 120.11(19) . . ?
C24 C23 H23 119.9 . . ?
C16 C17 H17 120.0 . . ?
C16 C17 C18 120.1(2) . . ?
C18 C17 H17 120.0 . . ?
C9 C10 H10 119.9 . . ?
C11 C10 C9 120.1(2) . . ?
C11 C10 H10 119.9 . . ?
C26 C25 H25 120.1 . . ?
C26 C25 C24 119.88(19) . . ?
C24 C25 H25 120.1 . . ?
C17 C18 H18 119.8 . . ?
C19 C18 C17 120.5(2) . . ?
C19 C18 H18 119.8 . . ?
C21 C20 H20 119.7 . . ?
C19 C20 C21 120.6(2) . . ?
C19 C20 H20 119.7 . . ?
C23 C24 H24 119.8 . . ?
C25 C24 C23 120.5(2) . . ?
C25 C24 H24 119.8 . . ?
C14 C13 H13 119.8 . . ?
C12 C13 C14 120.3(2) . . ?
C12 C13 H13 119.8 . . ?
C18 C19 H19 120.2 . . ?
C20 C19 C18 119.6(2) . . ?
C20 C19 H19 120.2 . . ?
C10 C11 H11 119.7 . . ?
C12 C11 C10 120.6(2) . . ?
C12 C11 H11 119.7 . . ?
C13 C12 H12 120.0 . . ?
C11 C12 C13 119.9(2) . . ?
C11 C12 H12 120.1 . . ?
C1 C2 H2 120.0 . . ?
C1 C2 C3 120.1(3) . . ?
C3 C2 H2 120.0 . . ?
C1 C6 H6 121.0 . . ?
C1 C6 C5 118.0(3) . . ?
C5 C6 H6 121.0 . . ?
C3 C4 H4 119.8 . . ?
C5 C4 H4 119.8 . . ?
C5 C4 C3 120.5(3) . . ?
C2 C3 H3 120.2 . . ?
C4 C3 C2 119.6(3) . . ?
C4 C3 H3 120.2 . . ?
C6 C5 H5 119.5 . . ?
C4 C5 C6 121.1(3) . . ?
C4 C5 H5 119.5 . . ?

loop_
_geom_bond_atom_site_label_1
_geom_bond_atom_site_label_2
_geom_bond_distance
_geom_bond_site_symmetry_2
_geom_bond_publ_flag
S1 O1 1.4318(14) . ?
S1 O2 1.4392(14) . ?
S1 C7 1.7284(19) . ?
S1 C1 1.762(2) . ?
N1 C8 1.395(2) . ?
N1 C15 1.275(2) . ?
C8 C9 1.487(2) . ?
C8 C7 1.349(2) . ?
C16 C15 1.498(2) . ?
C16 C21 1.379(3) . ?
C16 C17 1.381(3) . ?
C22 C15 1.486(2) . ?
C22 C27 1.386(2) . ?
C22 C23 1.385(2) . ?
C9 C14 1.390(3) . ?
C9 C10 1.387(3) . ?
C7 H7 0.9300 . ?
C27 H27 0.9300 . ?
C27 C26 1.377(3) . ?
C1 C2 1.371(3) . ?
C1 C6 1.369(3) . ?
C26 H26 0.9300 . ?
C26 C25 1.364(3) . ?
C14 H14 0.9300 . ?
C14 C13 1.379(3) . ?
C21 H21 0.9300 . ?
C21 C20 1.386(3) . ?
C23 H23 0.9300 . ?
C23 C24 1.378(3) . ?
C17 H17 0.9300 . ?
C17 C18 1.384(3) . ?
C10 H10 0.9300 . ?
C10 C11 1.381(3) . ?
C25 H25 0.9300 . ?
C25 C24 1.373(3) . ?
C18 H18 0.9300 . ?
C18 C19 1.373(4) . ?
C20 H20 0.9300 . ?
C20 C19 1.362(3) . ?
C24 H24 0.9300 . ?
C13 H13 0.9300 . ?
C13 C12 1.370(4) . ?
C19 H19 0.9300 . ?
C11 H11 0.9300 . ?
C11 C12 1.368(4) . ?
C12 H12 0.9300 . ?
C2 H2 0.9300 . ?
C2 C3 1.377(4) . ?
C6 H6 0.9300 . ?
C6 C5 1.385(5) . ?
C4 H4 0.9300 . ?
C4 C3 1.351(5) . ?
C4 C5 1.359(5) . ?
C3 H3 0.9300 . ?
C5 H5 0.9300 . ?
